data_4322836
loop_
_publ_author_name
'Dr. Karel Lutar'
'Dr. Horst Borrmann'
'Prof. Dr. Boris \<Zemva'

_publ_contact_author
;
       Prof. Dr. Boris \<Zemva
       Jo\<zef Stefan Institute
       Jamova 39
       SI-1000 Ljubljana
       Slovenia
;
_publ_contact_author_email BORIS.ZEMVA@IJS.SI
_publ_contact_author_fax ' +386 61 123 21 25 '
_publ_contact_author_phone ' +386 61 177 3540 '
_publ_section_title
;
 XeF~2~.2CrF~4~ and XeF~5~^+^CrF~5~^-^: Syntheses, Crystal Structures, and
 Some Properties
;
_journal_name_full 'Inorganic Chemistry'
_journal_page_first 3002
_journal_page_last 3006
_journal_paper_doi 10.1021/ic971580c
_journal_volume 37
_journal_year 1998
_chemical_formula_moiety 'XeF~2~ * 2CrF~4~'
_chemical_formula_sum 'Cr2 F10 Xe'
_chemical_formula_weight 425.30
_chemical_name_systematic
; 
 ? 
;
_space_group_IT_number 2
_symmetry_cell_setting triclinic
_symmetry_space_group_name_Hall '-P 1'
_symmetry_space_group_name_H-M 'P -1'
_atom_sites_solution_hydrogens none
_atom_sites_solution_primary direct
_atom_sites_solution_secondary difmap
_audit_creation_method SHELXL-97
_cell_angle_alpha 76.02(2)
_cell_angle_beta 81.36(2)
_cell_angle_gamma 88.08(3)
_cell_formula_units_Z 4
_cell_length_a 8.551(3)
_cell_length_b 9.221(3)
_cell_length_c 10.438(3)
_cell_measurement_reflns_used 675
_cell_measurement_temperature 293(2)
_cell_volume 789.6(4)
_computing_cell_refinement 'IPDS package (Stoe, 1995)'
_computing_data_collection 'IPDS package (Stoe, 1995)'
_computing_data_reduction 'IPDS package (Stoe, 1995)'
_computing_molecular_graphics 'SHELXTL-Plus (Sheldrick, 1990)'
_computing_publication_material 'SHELXL-97 (Sheldrick, 1997)'
_computing_structure_refinement 'SHELXL-97 (Sheldrick, 1997)'
_computing_structure_solution 'SHELXTL-Plus (Sheldrick, 1990)'
_diffrn_ambient_temperature 293(2)
_diffrn_measured_fraction_theta_full 0.899
_diffrn_measured_fraction_theta_max 0.899
_diffrn_measurement_device_type 'Stoe IPDS'
_diffrn_measurement_method oscillation
_diffrn_radiation_monochromator graphite
_diffrn_radiation_source 'long fine-focus sealed tube'
_diffrn_radiation_type MoK\a
_diffrn_radiation_wavelength 0.71073
_diffrn_reflns_av_R_equivalents 0.0620
_diffrn_reflns_av_sigmaI/netI 0.0493
_diffrn_reflns_limit_h_max 10
_diffrn_reflns_limit_h_min -10
_diffrn_reflns_limit_k_max 11
_diffrn_reflns_limit_k_min -11
_diffrn_reflns_limit_l_max 12
_diffrn_reflns_limit_l_min -12
_diffrn_reflns_number 6651
_diffrn_reflns_theta_full 26.00
_diffrn_reflns_theta_max 26.00
_diffrn_reflns_theta_min 5.40
_exptl_absorpt_coefficient_mu 7.099
_exptl_absorpt_correction_type 'not appl.'
_exptl_crystal_colour ruby-red
_exptl_crystal_density_diffrn 3.577
_exptl_crystal_density_method 'not measured'
_exptl_crystal_description block
_exptl_crystal_F_000 768
_exptl_crystal_size_max 0.31
_exptl_crystal_size_mid 0.27
_exptl_crystal_size_min 0.12
_refine_diff_density_max 1.297
_refine_diff_density_min -1.375
_refine_diff_density_rms 0.158
_refine_ls_extinction_method none
_refine_ls_goodness_of_fit_ref 1.125
_refine_ls_hydrogen_treatment none
_refine_ls_matrix_type full
_refine_ls_number_parameters 235
_refine_ls_number_reflns 2801
_refine_ls_number_restraints 0
_refine_ls_restrained_S_all 1.125
_refine_ls_R_factor_all 0.0311
_refine_ls_R_factor_gt 0.0291
_refine_ls_shift/su_max 0.001
_refine_ls_shift/su_mean 0.000
_refine_ls_structure_factor_coef Fsqd
_refine_ls_weighting_details 'w=1/[\s^2^(Fo^2^)+(0.0472P)^2^+0.4840P] where P=(Fo^2^+2Fc^2^)/3'
_refine_ls_weighting_scheme calc
_refine_ls_wR_factor_gt 0.0810
_refine_ls_wR_factor_ref 0.0825
_reflns_number_gt 2656
_reflns_number_total 2801
_reflns_threshold_expression >2sigma(I)
_cod_data_source_file ic971580c_1.cif
_cod_data_source_block xef2crf4
_cod_depositor_comments
;
The following automatic conversions were performed:

'_refine_ls_weighting_scheme' value 'calc
w=1/[\s^2^(Fo^2^)+(0.0472P)^2^+0.4840P] where P=(Fo^2^+2Fc^2^)/3' was
changed to 'calc'. New tag '_refine_ls_weighting_details' was
created. The value of the new tag was set to
'w=1/[\s^2^(Fo^2^)+(0.0472P)^2^+0.4840P] where P=(Fo^2^+2Fc^2^)/3'.

Automatic conversion script
Id: cif_fix_values 3143 2015-03-26 13:38:13Z robertas 
;
_cod_original_cell_volume 789.7(4)
_cod_database_code 4322836

loop_
_symmetry_equiv_pos_as_xyz
'x, y, z'
'-x, -y, -z'

loop_
_atom_site_label
_atom_site_type_symbol
_atom_site_fract_x
_atom_site_fract_y
_atom_site_fract_z
_atom_site_U_iso_or_equiv
_atom_site_adp_type
_atom_site_occupancy
_atom_site_calc_flag
_atom_site_refinement_flags
_atom_site_disorder_assembly
_atom_site_disorder_group
Xe1 Xe 0.07633(3) 0.51251(3) -0.27736(3) 0.02904(12) Uani 1 d . . .
Xe2 Xe 0.19745(3) 1.12090(3) 0.06581(3) 0.02409(12) Uani 1 d . . .
Cr1 Cr 0.21368(6) 0.91703(6) -0.37672(6) 0.0169(2) Uani 1 d . . .
Cr2 Cr 0.29141(6) 0.75020(6) -0.02771(6) 0.01684(15) Uani 1 d . . .
Cr3 Cr 0.41787(7) 0.66387(6) 0.28895(6) 0.0169(2) Uani 1 d . . .
Cr4 Cr 0.39844(6) 0.25759(6) 0.43981(6) 0.0155(2) Uani 1 d . . .
F1 F 0.0785(4) 0.3001(3) -0.2408(4) 0.0551(9) Uani 1 d . . .
F2 F 0.0689(3) 0.7565(3) -0.3206(3) 0.0322(6) Uani 1 d . . .
F3 F 0.0790(3) 1.0282(3) -0.3106(3) 0.0341(6) Uani 1 d . . .
F4 F 0.3668(3) 1.0715(2) -0.4288(2) 0.0222(5) Uani 1 d . . .
F5 F 0.3750(2) 0.7823(2) -0.4206(3) 0.0246(5) Uani 1 d . . .
F6 F 0.1672(3) 0.9511(3) -0.5327(3) 0.0316(6) Uani 1 d . . .
F7 F 0.2849(3) 0.8560(3) -0.2080(3) 0.0333(6) Uani 1 d . . .
F8 F 0.1055(3) 0.6700(3) -0.0195(3) 0.0283(5) Uani 1 d . . .
F9 F 0.4043(3) 0.6147(3) -0.0767(3) 0.0380(6) Uani 1 d . . .
F10 F 0.4364(3) 0.8741(3) -0.0221(3) 0.0287(5) Uani 1 d . . .
F11 F 0.1503(3) 0.9097(3) 0.0311(3) 0.0314(6) Uani 1 d . . .
F12 F 0.2245(4) 1.3156(3) 0.0967(4) 0.0477(8) Uani 1 d . . .
F13 F 0.2920(3) 0.6550(3) 0.1558(3) 0.0269(5) Uani 1 d . . .
F14 F 0.5911(3) 0.6554(3) 0.1797(3) 0.0276(5) Uani 1 d . . .
F15 F 0.5485(3) 0.6569(2) 0.4247(2) 0.0234(5) Uani 1 d . . .
F16 F 0.2508(3) 0.6117(3) 0.4092(3) 0.0292(5) Uani 1 d . . .
F17 F 0.3983(3) 0.8525(3) 0.2623(3) 0.0327(6) Uani 1 d . . .
F18 F 0.4424(3) 0.4389(2) 0.3205(2) 0.0225(5) Uani 1 d . . .
F19 F 0.3894(3) 0.1698(3) 0.3159(3) 0.0285(5) Uani 1 d . . .
F20 F 0.2038(3) 0.3000(3) 0.4741(3) 0.0290(5) Uani 1 d . . .

loop_
_atom_site_aniso_label
_atom_site_aniso_U_11
_atom_site_aniso_U_22
_atom_site_aniso_U_33
_atom_site_aniso_U_23
_atom_site_aniso_U_13
_atom_site_aniso_U_12
Xe1 0.03653(17) 0.01925(16) 0.0285(2) -0.00305(12) 0.00038(11) -0.00300(10)
Xe2 0.02254(15) 0.01897(16) 0.0294(2) -0.00365(12) -0.00335(10) 0.00186(9)
Cr1 0.0198(3) 0.0122(3) 0.0169(4) 0.0005(2) -0.0041(2) 0.0016(2)
Cr2 0.0203(3) 0.0143(3) 0.0152(3) -0.0012(2) -0.0043(2) 0.0012(2)
Cr3 0.0245(3) 0.0118(3) 0.0132(3) -0.0003(2) -0.0040(2) 0.0019(2)
Cr4 0.0207(3) 0.0107(3) 0.0147(3) -0.0011(2) -0.0050(2) 0.0014(2)
F1 0.077(2) 0.0182(13) 0.063(2) -0.0072(14) 0.0087(17) -0.0003(13)
F2 0.0298(12) 0.0186(11) 0.0448(17) -0.0012(10) -0.0040(10) -0.0059(9)
F3 0.0321(12) 0.0234(12) 0.0436(17) -0.0077(11) 0.0027(10) 0.0052(10)
F4 0.0278(11) 0.0146(10) 0.0213(13) 0.0028(9) -0.0060(8) -0.0028(8)
F5 0.0232(10) 0.0186(11) 0.0323(14) -0.0065(10) -0.0048(9) 0.0034(8)
F6 0.0344(12) 0.0375(14) 0.0234(14) -0.0024(11) -0.0138(9) -0.0002(10)
F7 0.0408(13) 0.0357(14) 0.0185(13) 0.0050(11) -0.0074(9) 0.0002(10)
F8 0.0275(11) 0.0273(12) 0.0310(15) -0.0049(10) -0.0090(9) -0.0045(9)
F9 0.0471(15) 0.0284(13) 0.0375(17) -0.0110(12) -0.0014(12) 0.0150(11)
F10 0.0245(11) 0.0290(12) 0.0312(15) -0.0029(10) -0.0050(9) -0.0058(9)
F11 0.0284(12) 0.0223(12) 0.0446(18) -0.0121(11) -0.0027(10) 0.0035(9)
F12 0.0513(17) 0.0244(14) 0.071(2) -0.0168(14) -0.0095(15) -0.0038(12)
F13 0.0361(12) 0.0262(12) 0.0177(13) 0.0015(10) -0.0117(9) -0.0032(9)
F14 0.0313(11) 0.0241(12) 0.0233(13) -0.0022(10) 0.0034(9) -0.0004(9)
F15 0.0347(11) 0.0183(11) 0.0194(13) -0.0054(9) -0.0098(9) 0.0018(8)
F16 0.0310(12) 0.0301(13) 0.0234(13) -0.0047(10) 0.0025(9) 0.0026(9)
F17 0.0536(15) 0.0149(11) 0.0301(16) -0.0024(10) -0.0132(11) 0.0050(10)
F18 0.0339(11) 0.0129(10) 0.0181(13) 0.0004(9) -0.0028(8) 0.0006(8)
F19 0.0448(14) 0.0229(11) 0.0196(14) -0.0059(10) -0.0079(10) -0.0051(10)
F20 0.0225(11) 0.0260(12) 0.0360(15) -0.0034(10) -0.0043(9) 0.0037(9)

loop_
_atom_type_symbol
_atom_type_description
_atom_type_scat_dispersion_real
_atom_type_scat_dispersion_imag
_atom_type_scat_source
F F 0.0171 0.0103 'International Tables Vol C Tables 4.2.6.8 and 6.1.1.4'
Cr Cr 0.3209 0.6236 'International Tables Vol C Tables 4.2.6.8 and 6.1.1.4'
Xe Xe -0.4205 1.9578 'International Tables Vol C Tables 4.2.6.8 and 6.1.1.4'

loop_
_geom_angle_atom_site_label_1
_geom_angle_atom_site_label_2
_geom_angle_atom_site_label_3
_geom_angle
_geom_angle_site_symmetry_1
_geom_angle_site_symmetry_3
_geom_angle_publ_flag
F1 Xe1 F2 178.80(14) . . ?
F12 Xe2 F11 175.91(11) . . ?
F6 Cr1 F3 99.66(15) . . ?
F6 Cr1 F2 90.48(13) . . ?
F3 Cr1 F2 90.08(13) . . ?
F6 Cr1 F4 91.46(12) . . ?
F3 Cr1 F4 91.79(12) . . ?
F2 Cr1 F4 177.04(10) . . ?
F6 Cr1 F7 171.66(14) . . ?
F3 Cr1 F7 88.55(14) . . ?
F2 Cr1 F7 88.06(12) . . ?
F4 Cr1 F7 89.70(11) . . ?
F6 Cr1 F5 90.31(13) . . ?
F3 Cr1 F5 170.02(14) . . ?
F2 Cr1 F5 89.34(11) . . ?
F4 Cr1 F5 88.41(10) . . ?
F7 Cr1 F5 81.47(12) . . ?
F9 Cr2 F10 100.32(14) . . ?
F9 Cr2 F8 97.99(14) . . ?
F10 Cr2 F8 161.68(12) . . ?
F9 Cr2 F13 91.76(13) . . ?
F10 Cr2 F13 90.82(12) . . ?
F8 Cr2 F13 89.43(11) . . ?
F9 Cr2 F7 91.76(14) . . ?
F10 Cr2 F7 87.97(13) . . ?
F8 Cr2 F7 90.67(12) . . ?
F13 Cr2 F7 176.43(12) . . ?
F9 Cr2 F11 178.37(13) . . ?
F10 Cr2 F11 81.31(11) . . ?
F8 Cr2 F11 80.39(11) . . ?
F13 Cr2 F11 88.25(12) . . ?
F7 Cr2 F11 88.25(12) . . ?
F17 Cr3 F14 99.48(13) . . ?
F17 Cr3 F16 98.49(13) . . ?
F14 Cr3 F16 162.02(12) . . ?
F17 Cr3 F13 92.41(12) . . ?
F14 Cr3 F13 91.37(13) . . ?
F16 Cr3 F13 88.53(12) . . ?
F17 Cr3 F15 91.93(12) . . ?
F14 Cr3 F15 87.40(12) . . ?
F16 Cr3 F15 91.35(12) . . ?
F13 Cr3 F15 175.63(10) . . ?
F17 Cr3 F18 179.70(12) . . ?
F14 Cr3 F18 80.26(11) . . ?
F16 Cr3 F18 81.76(11) . . ?
F13 Cr3 F18 87.75(11) . . ?
F15 Cr3 F18 87.91(10) . . ?
F19 Cr4 F20 99.57(13) . . ?
F19 Cr4 F18 92.29(12) . . ?
F20 Cr4 F18 92.72(12) . . ?
F19 Cr4 F15 168.48(12) . 2_666 ?
F20 Cr4 F15 91.87(12) . 2_666 ?
F18 Cr4 F15 88.47(11) . 2_666 ?
F19 Cr4 F4 90.83(12) . 1_546 ?
F20 Cr4 F4 90.24(11) . 1_546 ?
F18 Cr4 F4 175.29(10) . 1_546 ?
F15 Cr4 F4 87.78(10) 2_666 1_546 ?
F19 Cr4 F5 87.67(12) . 2_665 ?
F20 Cr4 F5 172.68(13) . 2_665 ?
F18 Cr4 F5 88.03(11) . 2_665 ?
F15 Cr4 F5 80.86(11) 2_666 2_665 ?
F4 Cr4 F5 88.58(10) 1_546 2_665 ?
Cr1 F2 Xe1 137.73(13) . . ?
Cr1 F4 Cr4 136.77(12) . 1_564 ?
Cr1 F5 Cr4 145.21(13) . 2_665 ?
Cr1 F7 Cr2 159.4(2) . . ?
Cr2 F11 Xe2 132.93(12) . . ?
Cr3 F13 Cr2 136.37(13) . . ?
Cr4 F15 Cr3 147.65(13) 2_666 . ?
Cr4 F18 Cr3 145.57(14) . . ?

loop_
_geom_bond_atom_site_label_1
_geom_bond_atom_site_label_2
_geom_bond_distance
_geom_bond_site_symmetry_2
_geom_bond_publ_flag
Xe1 F1 1.903(3) . ?
Xe1 F2 2.186(3) . ?
Xe2 F12 1.927(3) . ?
Xe2 F11 2.127(3) . ?
Cr1 F6 1.687(3) . ?
Cr1 F3 1.696(3) . ?
Cr1 F2 1.885(2) . ?
Cr1 F4 1.891(2) . ?
Cr1 F7 1.900(3) . ?
Cr1 F5 1.905(2) . ?
Cr2 F9 1.683(3) . ?
Cr2 F10 1.731(2) . ?
Cr2 F8 1.757(2) . ?
Cr2 F13 1.905(3) . ?
Cr2 F7 1.907(3) . ?
Cr2 F11 2.023(3) . ?
Cr3 F17 1.701(2) . ?
Cr3 F14 1.740(2) . ?
Cr3 F16 1.750(2) . ?
Cr3 F13 1.899(3) . ?
Cr3 F15 1.920(2) . ?
Cr3 F18 2.029(2) . ?
Cr4 F19 1.696(3) . ?
Cr4 F20 1.702(2) . ?
Cr4 F18 1.839(2) . ?
Cr4 F15 1.893(2) 2_666 ?
Cr4 F4 1.919(2) 1_546 ?
Cr4 F5 1.949(2) 2_665 ?
F4 Cr4 1.919(2) 1_564 ?
F5 Cr4 1.949(2) 2_665 ?
F15 Cr4 1.893(2) 2_666 ?
